data_7209445
loop_
_publ_author_name
'Hess, H.'
'Hausen, H.D.'
'Schwarz, W.'

_publ_section_title
;
 Neubestimmung der Kristallstruktur von Tribromborsulfol
;
_journal_name_full
;
Zeitschrift fuer Naturforschung, Teil B. Anorganische Chemie, Organische
 Chemie (2,1947-32,1977)
;
_journal_page_first 596
_journal_page_last 598
_journal_volume 29
_journal_year 1974
_chemical_formula_sum 'B3 Br3 S3'
_chemical_name_systematic 'B3 S3 Br3'
_space_group_IT_number 14
_symmetry_space_group_name_Hall '-P 2ybc'
_symmetry_space_group_name_H-M 'P 1 21/c 1'
_cell_angle_alpha 90
_cell_angle_beta 115.5
_cell_angle_gamma 90
_cell_formula_units_Z 4
_cell_length_a 14.06
_cell_length_b 4.14
_cell_length_c 17.88
_cell_volume 939.380
_citation_journal_id_ASTM ZENBAX
_cod_data_source_file boron_400.cif
_cod_data_source_block B3Br3S3
_cod_original_cell_volume 939.3802
_cod_database_code 7209445

loop_
_symmetry_equiv_pos_as_xyz
x,y,z
-x,y+1/2,-z+1/2
-x,-y,-z
x,-y-1/2,z-1/2

loop_
_atom_site_label
_atom_site_type_symbol
_atom_site_fract_x
_atom_site_fract_y
_atom_site_fract_z
_atom_site_occupancy
_atom_site_U_iso_or_equiv
Br2 Br-1 0.0626 0.5757 0.1177 1 0.0
S1 S-2 0.2863 0.3108 0.2282 1 0.0
B3 B+3 0.3792 0.2439 0.3307 1 0.0
B1 B+3 0.2335 0.488 0.4028 1 0.0
Br1 Br-1 0.2115 0.5544 0.5 1 0.0
Br3 Br-1 0.5089 0.057 0.3494 1 0.0
S3 S-2 0.1302 0.5802 0.3074 1 0.0
B2 B+3 0.1706 0.4877 0.2249 1 0.0
S2 S-2 0.3661 0.3049 0.43 1 0.0
